data_4314660
loop_
_publ_author_name
'Diana Gabriela Vargas-Pineda'
'Tanya Guardado'
'Francisco Cervantes-Lee'
'Alejandro J. Metta-Magana'
'Keith H. Pannell'

_publ_contact_author_address
;Department of Chemistry, University of Texas at El Paso, 
El Paso, Texas, 79968-0513
;
_publ_contact_author_email pannel@utep.edu
_publ_contact_author_name 'Keith H. Pannell'
_publ_section_title
;
 Intramolecular Chalcogen-Tin Interactions in [(o-MeEC6H4)CH2]2SnPh2-nCln
 (E = S, O, CH2; n= 0, 1, 2) and Intermolecular Chlorine-Tin Interactions
 in the meta- and para-Methoxy Isomers
;
_journal_name_full 'Inorganic Chemistry'
_journal_page_first 960
_journal_page_last 968
_journal_paper_doi 10.1021/ic901800c
_journal_volume 49
_journal_year 2010
_chemical_formula_moiety 'C16 H18 Cl2 O2 Sn, 1/3(THF)'
_chemical_formula_sum 'C17.33333 H20.66667 Cl2 O2.33333 Sn'
_chemical_formula_weight 455.93
_chemical_name_systematic
; 
 bis-(o-methoxy-benzyl)-dichloride-tin, THF solvate
;
_space_group_IT_number 20
_symmetry_cell_setting orthorhombic
_symmetry_space_group_name_Hall 'C 2c 2'
_symmetry_space_group_name_H-M 'C 2 2 21'
_atom_sites_solution_hydrogens geom
_atom_sites_solution_primary direct
_atom_sites_solution_secondary difmap
_cell_angle_alpha 90.00
_cell_angle_beta 90.00
_cell_angle_gamma 90.00
_cell_formula_units_Z 12
_cell_length_a 11.2125(13)
_cell_length_b 18.4339(13)
_cell_length_c 26.755(2)
_cell_measurement_reflns_used 7353
_cell_measurement_temperature 0(2)
_cell_measurement_theta_max 22.760
_cell_measurement_theta_min 2.210
_cell_volume 5530.0(9)
_computing_cell_refinement 'Bruker SMART'
_computing_data_collection 'Bruker SMART'
_computing_data_reduction 'Bruker SAINT'
_computing_molecular_graphics 'Bruker SHELXTL'
_computing_publication_material 'Bruker SHELXTL'
_computing_structure_refinement 'Bruker SHELXTL. '
_computing_structure_solution 'Bruker SHELXTL'
_diffrn_ambient_temperature 0(2)
_diffrn_measured_fraction_theta_full 1.000
_diffrn_measured_fraction_theta_max 1.000
_diffrn_measurement_device_type 'CCD area detector'
_diffrn_measurement_method 'phi and omega scans'
_diffrn_radiation_monochromator graphite
_diffrn_radiation_source 'fine-focus sealed tube'
_diffrn_radiation_type MoK\a
_diffrn_radiation_wavelength 0.71073
_diffrn_reflns_av_R_equivalents 0.0453
_diffrn_reflns_av_sigmaI/netI 0.0317
_diffrn_reflns_limit_h_max 12
_diffrn_reflns_limit_h_min -12
_diffrn_reflns_limit_k_max 20
_diffrn_reflns_limit_k_min -20
_diffrn_reflns_limit_l_max 29
_diffrn_reflns_limit_l_min -29
_diffrn_reflns_number 23064
_diffrn_reflns_theta_full 23.25
_diffrn_reflns_theta_max 23.25
_diffrn_reflns_theta_min 1.52
_exptl_absorpt_coefficient_mu 1.683
_exptl_absorpt_correction_T_max 0.8771
_exptl_absorpt_correction_T_min 0.6882
_exptl_absorpt_process_details 'Brucker SADABS'
_exptl_crystal_colour colorless
_exptl_crystal_density_diffrn 1.643
_exptl_crystal_density_method 'not measured'
_exptl_crystal_description chunk
_exptl_crystal_F_000 2728
_exptl_crystal_size_max 0.24
_exptl_crystal_size_mid 0.14
_exptl_crystal_size_min 0.08
_refine_diff_density_max 0.969
_refine_diff_density_min -0.322
_refine_diff_density_rms 0.103
_refine_ls_abs_structure_details 'Flack H D (1983), Acta Cryst. A39, 876-881'
_refine_ls_abs_structure_Flack 0.02(3)
_refine_ls_extinction_method none
_refine_ls_goodness_of_fit_ref 1.154
_refine_ls_hydrogen_treatment mixed
_refine_ls_matrix_type full
_refine_ls_number_parameters 308
_refine_ls_number_reflns 3968
_refine_ls_number_restraints 0
_refine_ls_restrained_S_all 1.154
_refine_ls_R_factor_all 0.0344
_refine_ls_R_factor_gt 0.0333
_refine_ls_shift/su_max 0.001
_refine_ls_shift/su_mean 0.000
_refine_ls_structure_factor_coef Fsqd
_refine_ls_weighting_details 'calc w=1/[\s^2^(Fo^2^)+(0.0477P)^2^+3.1969P] where P=(Fo^2^+2Fc^2^)/3'
_refine_ls_weighting_scheme calc
_refine_ls_wR_factor_gt 0.0804
_refine_ls_wR_factor_ref 0.0812
_reflns_number_gt 3890
_reflns_number_total 3968
_reflns_threshold_expression >2sigma(I)
_cod_data_source_file ic901800c_si_001_2.cif
_cod_data_source_block 3
_cod_depositor_comments
;
The following automatic conversions were performed:

'_symmetry_cell_setting' value 'Orthorhombic' changed to
'orthorhombic' according to the built-in table from CIF Core
dictionary named 'cif_core.dic' version 2.4.1 from 2010-06-29.

Automatic conversion script
Id: cif_fix_values 1646 2011-03-28 12:23:43Z adriana 

2022-02-22
Z value and formula fixed to values more according to usual
chemical conventions.                 miguel
;
_cod_original_formula_sum 'C52 H62 Cl6 O7 Sn3'
_cod_original_formula_weight 1367.79
_cod_original_formula_moiety '3(C16 H18 Cl2 O2 Sn1), THF'
_cod_original_formula_units_Z 4
_cod_original_cell_volume 5529.9(9)
_cod_database_code 4314660

loop_
_symmetry_equiv_pos_as_xyz
'x, y, z'
'-x, -y, z+1/2'
'-x, y, -z+1/2'
'x, -y, -z'
'x+1/2, y+1/2, z'
'-x+1/2, -y+1/2, z+1/2'
'-x+1/2, y+1/2, -z+1/2'
'x+1/2, -y+1/2, -z'

loop_
_atom_site_label
_atom_site_type_symbol
_atom_site_fract_x
_atom_site_fract_y
_atom_site_fract_z
_atom_site_U_iso_or_equiv
_atom_site_adp_type
_atom_site_occupancy
_atom_site_symmetry_multiplicity
_atom_site_calc_flag
_atom_site_refinement_flags
_atom_site_disorder_assembly
_atom_site_disorder_group
Sn1_1 Sn 1.0000 0.63658(3) 0.7500 0.02473(15) Uani 1 2 d S . .
Cl1_1 Cl 0.85833(15) 0.54934(8) 0.72289(6) 0.0379(4) Uani 1 1 d . . .
O1_1 O 0.8259(4) 0.7271(2) 0.72887(15) 0.0310(10) Uani 1 1 d . . .
C1_1 C 0.9236(6) 0.6840(3) 0.8154(2) 0.0311(14) Uani 1 1 d . . .
H1A_1 H 0.8480 0.6590 0.8238 0.037 Uiso 1 1 calc R . .
H1B_1 H 0.9789 0.6782 0.8440 0.037 Uiso 1 1 calc R . .
C2_1 C 0.9001(5) 0.7635(3) 0.8064(2) 0.0256(14) Uani 1 1 d . . .
C3_1 C 0.8482(5) 0.7844(3) 0.7614(2) 0.0290(14) Uani 1 1 d . . .
C4_1 C 0.8299(5) 0.8571(3) 0.7498(3) 0.0327(14) Uani 1 1 d . . .
H4_1 H 0.7947 0.8706 0.7189 0.039 Uiso 1 1 calc R . .
C5_1 C 0.8632(6) 0.9091(3) 0.7838(3) 0.0370(16) Uani 1 1 d . . .
H5_1 H 0.8529 0.9590 0.7759 0.044 Uiso 1 1 calc R . .
C6_1 C 0.9117(5) 0.8896(3) 0.8293(2) 0.0351(16) Uani 1 1 d . . .
H6_1 H 0.9322 0.9259 0.8530 0.042 Uiso 1 1 calc R . .
C7_1 C 0.9305(6) 0.8172(3) 0.8404(2) 0.0352(15) Uani 1 1 d . . .
H7_1 H 0.9645 0.8041 0.8716 0.042 Uiso 1 1 calc R . .
C8_1 C 0.7695(7) 0.7421(4) 0.6825(3) 0.0436(18) Uani 1 1 d . . .
H8A_1 H 0.7606 0.6969 0.6635 0.065 Uiso 1 1 calc R . .
H8B_1 H 0.8183 0.7764 0.6633 0.065 Uiso 1 1 calc R . .
H8C_1 H 0.6907 0.7633 0.6886 0.065 Uiso 1 1 calc R . .
Sn1_2 Sn 0.56134(3) 0.79109(2) 0.959893(15) 0.02607(13) Uani 1 1 d . . .
Cl1_2 Cl 0.64176(15) 0.68592(8) 0.92070(6) 0.0398(4) Uani 1 1 d . . .
O1_2 O 0.5106(4) 0.8371(2) 0.86680(14) 0.0342(10) Uani 1 1 d . . .
C1_2 C 0.3742(5) 0.7973(3) 0.9444(2) 0.0282(13) Uani 1 1 d . . .
H1A_2 H 0.3493 0.7531 0.9261 0.034 Uiso 1 1 calc R . .
H1B_2 H 0.3297 0.7988 0.9763 0.034 Uiso 1 1 calc R . .
C2_2 C 0.3426(5) 0.8629(3) 0.9139(2) 0.0322(15) Uani 1 1 d . . .
C3_2 C 0.4130(5) 0.8808(3) 0.8733(2) 0.0307(15) Uani 1 1 d . . .
C4_2 C 0.3875(6) 0.9405(3) 0.8426(2) 0.0340(15) Uani 1 1 d . . .
H4_2 H 0.4374 0.9526 0.8152 0.041 Uiso 1 1 calc R . .
C5_2 C 0.2876(6) 0.9813(4) 0.8537(3) 0.0419(17) Uani 1 1 d . . .
H5_2 H 0.2674 1.0211 0.8329 0.050 Uiso 1 1 calc R . .
C6_2 C 0.2159(6) 0.9651(4) 0.8947(3) 0.0389(17) Uani 1 1 d . . .
H6_2 H 0.1492 0.9948 0.9026 0.047 Uiso 1 1 calc R . .
C7_2 C 0.2432(6) 0.9051(4) 0.9240(3) 0.0361(16) Uani 1 1 d . . .
H7_2 H 0.1929 0.8928 0.9513 0.043 Uiso 1 1 calc R . .
C8_2 C 0.5942(6) 0.8542(4) 0.8279(2) 0.0440(18) Uani 1 1 d . . .
H8A_2 H 0.6584 0.8181 0.8277 0.066 Uiso 1 1 calc R . .
H8B_2 H 0.6280 0.9025 0.8339 0.066 Uiso 1 1 calc R . .
H8C_2 H 0.5534 0.8537 0.7955 0.066 Uiso 1 1 calc R . .
O1S O 0.5000 0.7195(4) 0.7500 0.0572(18) Uani 1 2 d S . .
C1S C 0.5466(7) 0.6748(4) 0.7893(3) 0.0481(18) Uani 1 1 d . . .
H1SB H 0.643(7) 0.676(4) 0.788(3) 0.058 Uiso 1 1 d . . .
H1SA H 0.521(6) 0.690(3) 0.827(3) 0.058 Uiso 1 1 d . . .
C2S C 0.50183(13) 0.60107(8) 0.77841(5) 0.061(2) Uani 1 1 d . . .
H2SB H 0.4215 0.5933 0.7928 0.073 Uiso 1 1 calc R . .
H3SA H 0.5568 0.5634 0.7913 0.073 Uiso 1 1 calc R . .
Cl2 Cl 0.56192(13) 0.74442(8) 1.04287(5) 0.0363(3) Uani 1 1 d R . .
C9 C 0.70772(13) 0.86620(8) 0.95583(5) 0.0309(14) Uani 1 1 d R . .
H9A H 0.7793 0.8410 0.9429 0.037 Uiso 1 1 calc R . .
H9B H 0.6876 0.9059 0.9323 0.037 Uiso 1 1 calc R . .
C10 C 0.7340(6) 0.8972(3) 1.0060(2) 0.0299(14) Uani 1 1 d . . .
C11 C 0.6388(5) 0.9206(3) 1.0355(2) 0.0294(14) Uani 1 1 d . . .
O2 O 0.5284(3) 0.9144(2) 1.01337(14) 0.0289(10) Uani 1 1 d . . .
C12 C 0.6587(6) 0.9468(3) 1.0836(2) 0.0305(15) Uani 1 1 d . . .
H12 H 0.5939 0.9628 1.1036 0.037 Uiso 1 1 calc R . .
C13 C 0.7729(6) 0.9491(3) 1.1016(2) 0.0381(16) Uani 1 1 d . . .
H13 H 0.7868 0.9669 1.1344 0.046 Uiso 1 1 calc R . .
C14 C 0.8676(6) 0.9264(3) 1.0732(3) 0.0392(16) Uani 1 1 d . . .
H14 H 0.9464 0.9290 1.0862 0.047 Uiso 1 1 calc R . .
C15 C 0.8475(5) 0.8997(3) 1.0254(2) 0.0310(14) Uani 1 1 d . . .
H15 H 0.9129 0.8831 1.0060 0.037 Uiso 1 1 calc R . .
C16 C 0.4256(6) 0.9303(3) 1.0438(2) 0.0371(15) Uani 1 1 d . . .
H16A H 0.3529 0.9231 1.0240 0.056 Uiso 1 1 calc R . .
H16B H 0.4295 0.9807 1.0553 0.056 Uiso 1 1 calc R . .
H16C H 0.4244 0.8977 1.0728 0.056 Uiso 1 1 calc R . .

loop_
_atom_site_aniso_label
_atom_site_aniso_U_11
_atom_site_aniso_U_22
_atom_site_aniso_U_33
_atom_site_aniso_U_23
_atom_site_aniso_U_13
_atom_site_aniso_U_12
Sn1_1 0.0289(3) 0.0184(3) 0.0269(3) 0.000 -0.0023(3) 0.000
Cl1_1 0.0415(10) 0.0266(8) 0.0458(10) -0.0007(7) -0.0079(8) -0.0111(7)
O1_1 0.035(2) 0.029(2) 0.029(2) 0.0044(18) -0.0056(18) 0.0034(19)
C1_1 0.039(4) 0.025(3) 0.029(3) 0.006(2) 0.007(3) 0.009(3)
C2_1 0.022(3) 0.028(3) 0.026(3) 0.000(3) 0.003(3) 0.009(2)
C3_1 0.016(3) 0.038(3) 0.033(4) -0.001(3) 0.008(2) 0.002(3)
C4_1 0.022(3) 0.035(3) 0.041(3) 0.014(4) 0.000(3) 0.009(3)
C5_1 0.028(4) 0.030(4) 0.053(4) 0.001(3) 0.004(3) 0.006(3)
C6_1 0.036(4) 0.034(4) 0.035(4) -0.012(3) 0.004(3) 0.009(3)
C7_1 0.036(4) 0.040(4) 0.029(3) -0.001(3) -0.001(3) 0.018(3)
C8_1 0.045(4) 0.039(4) 0.047(4) 0.009(3) -0.009(3) -0.002(3)
Sn1_2 0.0259(2) 0.0240(2) 0.0284(2) 0.00277(18) 0.00198(18) 0.00021(18)
Cl1_2 0.0394(9) 0.0300(8) 0.0500(10) -0.0085(7) 0.0036(8) 0.0034(7)
O1_2 0.036(2) 0.032(2) 0.034(2) 0.0021(18) 0.008(2) 0.001(2)
C1_2 0.010(3) 0.033(3) 0.042(3) 0.003(3) 0.003(2) 0.002(3)
C2_2 0.032(4) 0.022(3) 0.042(4) 0.004(3) -0.013(3) -0.005(3)
C3_2 0.033(4) 0.031(3) 0.029(3) -0.002(3) -0.005(3) -0.001(3)
C4_2 0.030(4) 0.032(3) 0.040(4) 0.003(3) -0.015(3) -0.008(3)
C5_2 0.040(4) 0.039(4) 0.047(4) 0.008(3) -0.023(3) -0.010(3)
C6_2 0.028(4) 0.034(4) 0.055(5) 0.003(3) -0.016(3) -0.003(3)
C7_2 0.029(4) 0.039(4) 0.041(4) 0.002(3) -0.004(3) -0.012(3)
C8_2 0.049(5) 0.038(4) 0.045(4) -0.005(3) 0.010(3) -0.006(3)
O1S 0.069(5) 0.050(4) 0.053(4) 0.000 -0.012(4) 0.000
C1S 0.050(5) 0.044(4) 0.050(4) 0.002(4) -0.007(4) -0.004(4)
C2S 0.070(5) 0.054(4) 0.058(4) 0.013(4) -0.010(5) 0.000(5)
Cl2 0.0365(8) 0.0349(8) 0.0375(8) 0.0129(7) 0.0020(8) 0.0025(7)
C9 0.031(3) 0.029(3) 0.033(3) 0.002(3) 0.005(3) -0.009(3)
C10 0.040(4) 0.016(3) 0.033(4) -0.001(3) 0.006(3) -0.001(3)
C11 0.033(4) 0.024(3) 0.031(3) 0.008(3) 0.000(3) -0.003(3)
O2 0.030(3) 0.032(2) 0.026(2) 0.0009(17) 0.0014(17) 0.0047(17)
C12 0.037(4) 0.025(3) 0.030(3) 0.002(3) 0.003(3) 0.003(3)
C13 0.048(4) 0.034(4) 0.033(4) 0.002(3) -0.010(3) -0.006(3)
C14 0.033(4) 0.038(4) 0.047(4) 0.001(3) -0.009(3) -0.004(3)
C15 0.025(3) 0.027(3) 0.041(4) 0.003(3) 0.000(3) 0.005(3)
C16 0.035(4) 0.037(4) 0.040(4) 0.006(3) 0.006(4) 0.009(3)

loop_
_atom_type_symbol
_atom_type_description
_atom_type_scat_dispersion_real
_atom_type_scat_dispersion_imag
_atom_type_scat_source
C C 0.0033 0.0016 'International Tables Vol C Tables 4.2.6.8 and 6.1.1.4'
H H 0.0000 0.0000 'International Tables Vol C Tables 4.2.6.8 and 6.1.1.4'
O O 0.0106 0.0060 'International Tables Vol C Tables 4.2.6.8 and 6.1.1.4'
Cl Cl 0.1484 0.1585 'International Tables Vol C Tables 4.2.6.8 and 6.1.1.4'
Sn Sn -0.6537 1.4246 'International Tables Vol C Tables 4.2.6.8 and 6.1.1.4'

loop_
_geom_angle_atom_site_label_1
_geom_angle_atom_site_label_2
_geom_angle_atom_site_label_3
_geom_angle
_geom_angle_site_symmetry_1
_geom_angle_site_symmetry_3
_geom_angle_publ_flag
C1_1 Sn1_1 C1_1 131.7(3) . 3_756 ?
C1_1 Sn1_1 Cl1_1 105.03(19) . . ?
C1_1 Sn1_1 Cl1_1 107.15(16) 3_756 . ?
C1_1 Sn1_1 Cl1_1 107.15(16) . 3_756 ?
C1_1 Sn1_1 Cl1_1 105.03(19) 3_756 3_756 ?
Cl1_1 Sn1_1 Cl1_1 94.71(8) . 3_756 ?
C3_1 O1_1 C8_1 118.7(5) . . ?
C2_1 C1_1 Sn1_1 109.7(4) . . ?
C7_1 C2_1 C3_1 118.2(5) . . ?
C7_1 C2_1 C1_1 123.1(5) . . ?
C3_1 C2_1 C1_1 118.7(5) . . ?
O1_1 C3_1 C2_1 114.0(5) . . ?
O1_1 C3_1 C4_1 124.4(5) . . ?
C2_1 C3_1 C4_1 121.4(6) . . ?
C5_1 C4_1 C3_1 119.0(6) . . ?
C4_1 C5_1 C6_1 120.6(6) . . ?
C5_1 C6_1 C7_1 119.9(6) . . ?
C6_1 C7_1 C2_1 120.8(6) . . ?
C1_2 Sn1_2 C9 134.73(17) . . ?
C1_2 Sn1_2 Cl2 101.68(16) . . ?
C9 Sn1_2 Cl2 106.12(6) . . ?
C1_2 Sn1_2 Cl1_2 109.21(17) . . ?
C9 Sn1_2 Cl1_2 102.30(6) . . ?
Cl2 Sn1_2 Cl1_2 96.63(6) . . ?
C3_2 O1_2 C8_2 119.0(5) . . ?
C2_2 C1_2 Sn1_2 112.3(4) . . ?
C3_2 C2_2 C7_2 118.6(6) . . ?
C3_2 C2_2 C1_2 119.0(5) . . ?
C7_2 C2_2 C1_2 122.4(6) . . ?
O1_2 C3_2 C2_2 114.5(5) . . ?
O1_2 C3_2 C4_2 123.4(6) . . ?
C2_2 C3_2 C4_2 122.0(6) . . ?
C5_2 C4_2 C3_2 117.9(6) . . ?
C4_2 C5_2 C6_2 121.4(6) . . ?
C7_2 C6_2 C5_2 119.2(7) . . ?
C2_2 C7_2 C6_2 120.9(6) . . ?
C1S O1S C1S 109.9(8) 3_656 . ?
O1S C1S C2S 105.1(5) . . ?
C1S C2S C2S 101.9(3) . 3_656 ?
C10 C9 Sn1_2 110.7(2) . . ?
C15 C10 C11 118.9(6) . . ?
C15 C10 C9 122.5(5) . . ?
C11 C10 C9 118.5(5) . . ?
O2 C11 C12 124.7(6) . . ?
O2 C11 C10 114.8(5) . . ?
C12 C11 C10 120.4(6) . . ?
C11 O2 C16 117.4(5) . . ?
C13 C12 C11 119.1(6) . . ?
C12 C13 C14 121.3(6) . . ?
C13 C14 C15 119.5(6) . . ?
C10 C15 C14 120.7(6) . . ?

loop_
_geom_bond_atom_site_label_1
_geom_bond_atom_site_label_2
_geom_bond_distance
_geom_bond_site_symmetry_2
_geom_bond_publ_flag
Sn1_1 C1_1 2.136(6) . ?
Sn1_1 C1_1 2.136(6) 3_756 ?
Sn1_1 Cl1_1 2.3739(16) . ?
Sn1_1 Cl1_1 2.3739(15) 3_756 ?
O1_1 C3_1 1.391(7) . ?
O1_1 C8_1 1.421(8) . ?
C1_1 C2_1 1.508(8) . ?
C2_1 C7_1 1.386(9) . ?
C2_1 C3_1 1.392(8) . ?
C3_1 C4_1 1.392(8) . ?
C4_1 C5_1 1.372(9) . ?
C5_1 C6_1 1.382(9) . ?
C6_1 C7_1 1.384(8) . ?
Sn1_2 C1_2 2.142(5) . ?
Sn1_2 C9 2.1502(15) . ?
Sn1_2 Cl2 2.3808(14) . ?
Sn1_2 Cl1_2 2.3814(15) . ?
O1_2 C3_2 1.369(7) . ?
O1_2 C8_2 1.437(7) . ?
C1_2 C2_2 1.501(8) . ?
C2_2 C3_2 1.383(9) . ?
C2_2 C7_2 1.386(9) . ?
C3_2 C4_2 1.402(8) . ?
C4_2 C5_2 1.380(10) . ?
C5_2 C6_2 1.393(10) . ?
C6_2 C7_2 1.390(9) . ?
O1S C1S 1.434(8) 3_656 ?
O1S C1S 1.434(8) . ?
C1S C2S 1.477(7) . ?
C2S C2S 1.521(3) 3_656 ?
C9 C10 1.488(6) . ?
C10 C15 1.376(9) . ?
C10 C11 1.396(9) . ?
C11 O2 1.377(7) . ?
C11 C12 1.393(9) . ?
O2 C16 1.441(7) . ?
C12 C13 1.369(9) . ?
C13 C14 1.371(10) . ?
C14 C15 1.389(9) . ?

loop_
_geom_torsion_atom_site_label_1
_geom_torsion_atom_site_label_2
_geom_torsion_atom_site_label_3
_geom_torsion_atom_site_label_4
_geom_torsion
_geom_torsion_site_symmetry_1
_geom_torsion_site_symmetry_2
_geom_torsion_site_symmetry_3
_geom_torsion_site_symmetry_4
_geom_torsion_publ_flag
C1_1 Sn1_1 C1_1 C2_1 14.0(4) 3_756 . . . ?
Cl1_1 Sn1_1 C1_1 C2_1 -116.5(4) . . . . ?
Cl1_1 Sn1_1 C1_1 C2_1 143.7(4) 3_756 . . . ?
Sn1_1 C1_1 C2_1 C7_1 -133.9(5) . . . . ?
Sn1_1 C1_1 C2_1 C3_1 44.4(7) . . . . ?
C8_1 O1_1 C3_1 C2_1 178.0(5) . . . . ?
C8_1 O1_1 C3_1 C4_1 -6.6(8) . . . . ?
C7_1 C2_1 C3_1 O1_1 177.3(5) . . . . ?
C1_1 C2_1 C3_1 O1_1 -1.2(7) . . . . ?
C7_1 C2_1 C3_1 C4_1 1.7(8) . . . . ?
C1_1 C2_1 C3_1 C4_1 -176.7(5) . . . . ?
O1_1 C3_1 C4_1 C5_1 -175.4(5) . . . . ?
C2_1 C3_1 C4_1 C5_1 -0.3(9) . . . . ?
C3_1 C4_1 C5_1 C6_1 -1.6(9) . . . . ?
C4_1 C5_1 C6_1 C7_1 2.0(9) . . . . ?
C5_1 C6_1 C7_1 C2_1 -0.6(10) . . . . ?
C3_1 C2_1 C7_1 C6_1 -1.3(9) . . . . ?
C1_1 C2_1 C7_1 C6_1 177.1(6) . . . . ?
C9 Sn1_2 C1_2 C2_2 15.6(6) . . . . ?
Cl2 Sn1_2 C1_2 C2_2 142.8(4) . . . . ?
Cl1_2 Sn1_2 C1_2 C2_2 -115.9(4) . . . . ?
Sn1_2 C1_2 C2_2 C3_2 44.4(7) . . . . ?
Sn1_2 C1_2 C2_2 C7_2 -137.6(5) . . . . ?
C8_2 O1_2 C3_2 C2_2 -175.5(5) . . . . ?
C8_2 O1_2 C3_2 C4_2 2.4(8) . . . . ?
C7_2 C2_2 C3_2 O1_2 178.7(5) . . . . ?
C1_2 C2_2 C3_2 O1_2 -3.2(8) . . . . ?
C7_2 C2_2 C3_2 C4_2 0.8(9) . . . . ?
C1_2 C2_2 C3_2 C4_2 178.8(6) . . . . ?
O1_2 C3_2 C4_2 C5_2 -178.7(5) . . . . ?
C2_2 C3_2 C4_2 C5_2 -0.9(9) . . . . ?
C3_2 C4_2 C5_2 C6_2 1.8(9) . . . . ?
C4_2 C5_2 C6_2 C7_2 -2.4(9) . . . . ?
C3_2 C2_2 C7_2 C6_2 -1.4(9) . . . . ?
C1_2 C2_2 C7_2 C6_2 -179.4(6) . . . . ?
C5_2 C6_2 C7_2 C2_2 2.3(9) . . . . ?
C1S O1S C1S C2S -13.0(2) 3_656 . . . ?
O1S C1S C2S C2S 32.6(5) . . . 3_656 ?
C1_2 Sn1_2 C9 C10 98.6(3) . . . . ?
Cl2 Sn1_2 C9 C10 -27.0(3) . . . . ?
Cl1_2 Sn1_2 C9 C10 -127.7(3) . . . . ?
Sn1_2 C9 C10 C15 131.1(5) . . . . ?
Sn1_2 C9 C10 C11 -45.0(5) . . . . ?
C15 C10 C11 O2 -178.5(5) . . . . ?
C9 C10 C11 O2 -2.2(7) . . . . ?
C15 C10 C11 C12 0.7(9) . . . . ?
C9 C10 C11 C12 176.9(5) . . . . ?
C12 C11 O2 C16 -5.6(8) . . . . ?
C10 C11 O2 C16 173.5(5) . . . . ?
O2 C11 C12 C13 178.9(5) . . . . ?
C10 C11 C12 C13 -0.1(9) . . . . ?
C11 C12 C13 C14 0.1(9) . . . . ?
C12 C13 C14 C15 -0.7(10) . . . . ?
C11 C10 C15 C14 -1.3(9) . . . . ?
C9 C10 C15 C14 -177.4(5) . . . . ?
C13 C14 C15 C10 1.3(9) . . . . ?
